data_7200789
loop_
_publ_author_name
'Bacchi, Alessia'
'Carcelli, Mauro'
'Chiodo, Tiziana'
'Cantoni, Giulia'
'De Filippo, Cecilia'
'Pipolo, Silvio'

_publ_section_title
;
 A discussion on the solid state organization of 4-pyridyl imino
 compounds and on the co-crystallization between their molecular
 precursors
;
_journal_issue 7
_journal_name_full CrystEngComm
_journal_page_first 1433
_journal_paper_doi 10.1039/b821909e
_journal_volume 11
_journal_year 2009
_chemical_formula_sum 'C18 H15 N O'
_chemical_formula_weight 261.31
_chemical_name_systematic
;
?
;
_space_group_IT_number 14
_symmetry_cell_setting monoclinic
_symmetry_space_group_name_Hall '-P 2ybc'
_symmetry_space_group_name_H-M 'P 1 21/c 1'
_atom_sites_solution_hydrogens geom
_atom_sites_solution_primary direct
_atom_sites_solution_secondary difmap
_audit_creation_method SHELXL-97
_cell_angle_alpha 90.00
_cell_angle_beta 101.005(2)
_cell_angle_gamma 90.00
_cell_formula_units_Z 4
_cell_length_a 11.3071(14)
_cell_length_b 17.413(2)
_cell_length_c 7.2568(9)
_cell_measurement_reflns_used 800
_cell_measurement_temperature 293(2)
_cell_measurement_theta_max 18
_cell_measurement_theta_min 4
_cell_volume 1402.5(3)
_computing_structure_refinement 'SHELXL-97 (Sheldrick, 1997)'
_computing_structure_solution 'SIR97 (Altomare et al., 1997)'
_diffrn_ambient_temperature 293(2)
_diffrn_detector_area_resol_mean 8.2
_diffrn_measured_fraction_theta_full 0.997
_diffrn_measured_fraction_theta_max 0.997
_diffrn_measurement_device_type 'SMART diffractometer'
_diffrn_measurement_method '\w scan'
_diffrn_radiation_monochromator graphite
_diffrn_radiation_source 'fine-focus sealed tube'
_diffrn_radiation_type MoK\a
_diffrn_radiation_wavelength 0.71073
_diffrn_reflns_av_R_equivalents 0.0305
_diffrn_reflns_av_sigmaI/netI 0.0196
_diffrn_reflns_limit_h_max 13
_diffrn_reflns_limit_h_min -13
_diffrn_reflns_limit_k_max 20
_diffrn_reflns_limit_k_min -20
_diffrn_reflns_limit_l_max 8
_diffrn_reflns_limit_l_min -8
_diffrn_reflns_number 13177
_diffrn_reflns_theta_full 24.77
_diffrn_reflns_theta_max 24.77
_diffrn_reflns_theta_min 1.83
_exptl_absorpt_coefficient_mu 0.077
_exptl_absorpt_correction_T_max 1.0
_exptl_absorpt_correction_T_min 0.762934
_exptl_absorpt_correction_type multi-scan
_exptl_absorpt_process_details 'SADABS procedure'
_exptl_crystal_colour violet
_exptl_crystal_density_diffrn 1.238
_exptl_crystal_density_method 'not measured'
_exptl_crystal_description prism
_exptl_crystal_F_000 552
_exptl_crystal_size_max 0.21
_exptl_crystal_size_mid 0.11
_exptl_crystal_size_min 0.09
_refine_diff_density_max 0.124
_refine_diff_density_min -0.154
_refine_diff_density_rms 0.030
_refine_ls_extinction_method none
_refine_ls_goodness_of_fit_ref 1.039
_refine_ls_hydrogen_treatment mixed
_refine_ls_matrix_type full
_refine_ls_number_parameters 190
_refine_ls_number_reflns 2409
_refine_ls_number_restraints 0
_refine_ls_restrained_S_all 1.039
_refine_ls_R_factor_all 0.0524
_refine_ls_R_factor_gt 0.0373
_refine_ls_shift/su_max 0.000
_refine_ls_shift/su_mean 0.000
_refine_ls_structure_factor_coef Fsqd
_refine_ls_weighting_details 'calc w=1/[\s^2^(Fo^2^)+(0.0631P)^2^+0.1091P] where P=(Fo^2^+2Fc^2^)/3'
_refine_ls_weighting_scheme calc
_refine_ls_wR_factor_gt 0.0994
_refine_ls_wR_factor_ref 0.1077
_reflns_number_gt 1811
_reflns_number_total 2409
_reflns_threshold_expression >2sigma(I)
_cod_data_source_file b821909e.txt
_cod_data_source_block 7
_cod_original_sg_symbol_H-M p21/c
_cod_database_code 7200789

loop_
_symmetry_equiv_pos_as_xyz
'x, y, z'
'-x, y+1/2, -z+1/2'
'-x, -y, -z'
'x, -y-1/2, z-1/2'

loop_
_atom_site_label
_atom_site_type_symbol
_atom_site_fract_x
_atom_site_fract_y
_atom_site_fract_z
_atom_site_U_iso_or_equiv
_atom_site_adp_type
_atom_site_occupancy
_atom_site_symmetry_multiplicity
_atom_site_calc_flag
_atom_site_refinement_flags
_atom_site_disorder_assembly
_atom_site_disorder_group
N1 N -0.08173(15) -0.82356(9) 0.93342(17) 0.0492(4) Uani 1 1 d . . .
O1 O 0.07365(9) -0.88425(7) 0.25851(14) 0.0505(3) Uani 1 1 d . . .
H1O H 0.0189 -0.8762 0.1688 0.076 Uiso 1 1 calc R . .
C1 C 0.03234(13) -0.87274(8) 0.42269(19) 0.0388(3) Uani 1 1 d . . .
C2 C 0.11532(12) -0.84587(8) 0.57910(19) 0.0391(3) Uani 1 1 d . . .
C3 C 0.07401(13) -0.82851(8) 0.74383(19) 0.0407(3) Uani 1 1 d . . .
H3 H 0.1281 -0.8096 0.8466 0.049 Uiso 1 1 calc R . .
C4 C -0.04612(13) -0.83883(8) 0.75828(19) 0.0396(3) Uani 1 1 d . . .
C5 C -0.12548(13) -0.86848(8) 0.6053(2) 0.0408(3) Uani 1 1 d . . .
H5 H -0.2051 -0.8773 0.6153 0.049 Uiso 1 1 calc R . .
C6 C -0.08885(12) -0.88558(8) 0.43573(19) 0.0383(3) Uani 1 1 d . . .
C7 C 0.24639(13) -0.83787(9) 0.57632(19) 0.0443(4) Uani 1 1 d . . .
C8 C 0.30999(15) -0.89646(10) 0.5059(2) 0.0568(4) Uani 1 1 d . . .
H8 H 0.2695 -0.9401 0.4536 0.068 Uiso 1 1 calc R . .
C9 C 0.43343(17) -0.88974(13) 0.5137(3) 0.0724(6) Uani 1 1 d . . .
H9 H 0.4752 -0.9289 0.4668 0.087 Uiso 1 1 calc R . .
C10 C 0.49412(17) -0.82501(15) 0.5912(3) 0.0771(6) Uani 1 1 d . . .
H10 H 0.5768 -0.8209 0.5973 0.093 Uiso 1 1 calc R . .
C11 C 0.43292(17) -0.76714(14) 0.6588(3) 0.0724(6) Uani 1 1 d . . .
H11 H 0.4740 -0.7234 0.7091 0.087 Uiso 1 1 calc R . .
C12 C 0.30988(15) -0.77320(11) 0.6530(2) 0.0546(4) Uani 1 1 d . . .
H12 H 0.2694 -0.7337 0.7008 0.066 Uiso 1 1 calc R . .
C13 C -0.17828(13) -0.91521(8) 0.2722(2) 0.0411(4) Uani 1 1 d . . .
C14 C -0.15394(15) -0.97994(9) 0.1725(2) 0.0494(4) Uani 1 1 d . . .
H14 H -0.0813 -1.0058 0.2093 0.059 Uiso 1 1 calc R . .
C15 C -0.23657(16) -1.00625(10) 0.0193(3) 0.0616(5) Uani 1 1 d . . .
H15 H -0.2190 -1.0494 -0.0462 0.074 Uiso 1 1 calc R . .
C16 C -0.34493(17) -0.96845(13) -0.0361(3) 0.0711(6) Uani 1 1 d . . .
H16 H -0.4003 -0.9861 -0.1389 0.085 Uiso 1 1 calc R . .
C17 C -0.37095(16) -0.90472(12) 0.0605(3) 0.0716(6) Uani 1 1 d . . .
H17 H -0.4439 -0.8793 0.0228 0.086 Uiso 1 1 calc R . .
C18 C -0.28867(14) -0.87824(11) 0.2144(2) 0.0556(4) Uani 1 1 d . . .
H18 H -0.3073 -0.8354 0.2797 0.067 Uiso 1 1 calc R . .
H1NB H -0.1600(19) -0.8332(11) 0.930(3) 0.073(6) Uiso 1 1 d . . .
H1NA H -0.0633(17) -0.7755(12) 0.972(3) 0.074(6) Uiso 1 1 d . . .

loop_
_atom_site_aniso_label
_atom_site_aniso_U_11
_atom_site_aniso_U_22
_atom_site_aniso_U_33
_atom_site_aniso_U_23
_atom_site_aniso_U_13
_atom_site_aniso_U_12
N1 0.0591(9) 0.0544(9) 0.0374(7) -0.0035(6) 0.0176(6) -0.0030(7)
O1 0.0462(6) 0.0728(7) 0.0342(5) -0.0046(5) 0.0123(4) 0.0015(5)
C1 0.0442(8) 0.0402(8) 0.0334(7) 0.0018(6) 0.0112(6) 0.0033(6)
C2 0.0422(8) 0.0395(8) 0.0355(7) 0.0043(6) 0.0073(6) 0.0012(6)
C3 0.0480(8) 0.0397(8) 0.0332(7) 0.0006(6) 0.0049(6) -0.0018(6)
C4 0.0516(9) 0.0367(8) 0.0325(7) 0.0027(6) 0.0129(6) 0.0025(6)
C5 0.0410(8) 0.0438(8) 0.0395(8) 0.0028(6) 0.0124(6) 0.0003(6)
C6 0.0428(8) 0.0379(8) 0.0348(7) 0.0008(6) 0.0091(6) 0.0003(6)
C7 0.0445(8) 0.0556(9) 0.0328(7) 0.0062(7) 0.0073(6) 0.0006(7)
C8 0.0525(10) 0.0614(11) 0.0566(10) 0.0042(8) 0.0107(8) 0.0084(8)
C9 0.0541(11) 0.0961(15) 0.0693(13) 0.0127(11) 0.0176(9) 0.0219(11)
C10 0.0426(10) 0.132(2) 0.0558(11) 0.0081(12) 0.0074(8) -0.0050(12)
C11 0.0581(11) 0.1127(17) 0.0466(10) -0.0085(10) 0.0102(8) -0.0283(11)
C12 0.0518(9) 0.0749(12) 0.0378(8) -0.0062(8) 0.0103(7) -0.0119(8)
C13 0.0429(8) 0.0467(8) 0.0353(7) 0.0018(6) 0.0112(6) -0.0037(6)
C14 0.0538(9) 0.0447(9) 0.0483(9) -0.0025(7) 0.0067(7) 0.0001(7)
C15 0.0718(12) 0.0564(10) 0.0548(10) -0.0127(8) 0.0076(9) -0.0042(9)
C16 0.0624(12) 0.0910(15) 0.0545(11) -0.0176(10) -0.0028(9) -0.0107(10)
C17 0.0485(10) 0.1012(16) 0.0608(12) -0.0120(11) -0.0003(9) 0.0119(10)
C18 0.0485(9) 0.0707(11) 0.0476(9) -0.0109(8) 0.0090(7) 0.0080(8)

loop_
_atom_type_symbol
_atom_type_description
_atom_type_scat_dispersion_real
_atom_type_scat_dispersion_imag
_atom_type_scat_source
C C 0.0033 0.0016 'International Tables Vol C Tables 4.2.6.8 and 6.1.1.4'
H H 0.0000 0.0000 'International Tables Vol C Tables 4.2.6.8 and 6.1.1.4'
N N 0.0061 0.0033 'International Tables Vol C Tables 4.2.6.8 and 6.1.1.4'
O O 0.0106 0.0060 'International Tables Vol C Tables 4.2.6.8 and 6.1.1.4'

loop_
_geom_angle_atom_site_label_1
_geom_angle_atom_site_label_2
_geom_angle_atom_site_label_3
_geom_angle
_geom_angle_site_symmetry_1
_geom_angle_site_symmetry_3
_geom_angle_publ_flag
O1 C1 C2 117.57(12) . . ?
O1 C1 C6 122.05(12) . . ?
C2 C1 C6 120.37(12) . . ?
C3 C2 C1 118.79(13) . . ?
C3 C2 C7 119.11(12) . . ?
C1 C2 C7 122.07(12) . . ?
C4 C3 C2 121.76(13) . . ?
C5 C4 C3 118.59(13) . . ?
C5 C4 N1 122.14(13) . . ?
C3 C4 N1 119.13(13) . . ?
C4 C5 C6 121.79(13) . . ?
C5 C6 C1 118.61(13) . . ?
C5 C6 C13 120.04(12) . . ?
C1 C6 C13 121.34(12) . . ?
C12 C7 C8 118.26(15) . . ?
C12 C7 C2 120.49(14) . . ?
C8 C7 C2 121.16(14) . . ?
C9 C8 C7 120.34(17) . . ?
C10 C9 C8 120.12(19) . . ?
C11 C10 C9 120.11(17) . . ?
C10 C11 C12 120.44(19) . . ?
C11 C12 C7 120.73(17) . . ?
C18 C13 C14 118.05(14) . . ?
C18 C13 C6 120.64(13) . . ?
C14 C13 C6 121.31(13) . . ?
C15 C14 C13 120.90(15) . . ?
C16 C15 C14 120.03(17) . . ?
C17 C16 C15 120.05(16) . . ?
C16 C17 C18 120.17(17) . . ?
C17 C18 C13 120.81(16) . . ?

loop_
_geom_bond_atom_site_label_1
_geom_bond_atom_site_label_2
_geom_bond_distance
_geom_bond_site_symmetry_2
_geom_bond_publ_flag
N1 C4 1.4295(18) . ?
O1 C1 1.3749(17) . ?
C1 C2 1.407(2) . ?
C1 C6 1.409(2) . ?
C2 C3 1.397(2) . ?
C2 C7 1.493(2) . ?
C3 C4 1.394(2) . ?
C4 C5 1.387(2) . ?
C5 C6 1.403(2) . ?
C6 C13 1.496(2) . ?
C7 C12 1.393(2) . ?
C7 C8 1.400(2) . ?
C8 C9 1.391(2) . ?
C9 C10 1.382(3) . ?
C10 C11 1.366(3) . ?
C11 C12 1.388(2) . ?
C13 C18 1.396(2) . ?
C13 C14 1.395(2) . ?
C14 C15 1.387(2) . ?
C15 C16 1.381(3) . ?
C16 C17 1.374(3) . ?
C17 C18 1.388(2) . ?

loop_
_geom_hbond_atom_site_label_D
_geom_hbond_atom_site_label_H
_geom_hbond_atom_site_label_A
_geom_hbond_distance_DH
_geom_hbond_distance_HA
_geom_hbond_distance_DA
_geom_hbond_angle_DHA
_geom_hbond_site_symmetry_A
O1 H1O N1 0.82 2.08 2.8612(18) 160.2 1_554

loop_
_cod_related_entry_id
_cod_related_entry_database
_cod_related_entry_code
1 ChemSpider 540097
